data_7037994
loop_
_publ_author_name
'Bengiat, R.'
'Gil, M.'
'Klein, A.'
'Bogoslavsky, B.'
'Cohen, S.'
'Dubnikova, F.'
'Yardeni, G.'
'Zilbermann, I.'
'Almog, J.'

_publ_section_title
;
 Selective recognition of fluoride salts by vasarenes: a key role of a
 self-assembled in situ dimeric entity via an exceptionally short
 [O-H-O](-) H-bond.
;
_journal_issue 21
_journal_name_full 'Dalton transactions (Cambridge, England : 2003)'
_journal_page_first 8734
_journal_page_last 8739
_journal_paper_doi 10.1039/c5dt04171f
_journal_volume 45
_journal_year 2016
_chemical_formula_moiety 'C48 H27 O16, 2(C4 H12 N), 2(C2 H6 O), F,H2 O'
_chemical_formula_sum 'C60 H65 F N2 O19'
_chemical_formula_weight 1130.08
_chemical_name_common 'Tetramethyl Ammonium Fluoride complex of Vasarene [4]'
_chemical_name_systematic
; 
 ? 
;
_space_group_IT_number 2
_symmetry_cell_setting triclinic
_symmetry_space_group_name_Hall '-P 1'
_symmetry_space_group_name_H-M 'P -1'
_atom_sites_solution_hydrogens geom
_atom_sites_solution_primary direct
_atom_sites_solution_secondary difmap
_audit_creation_method SHELXL-97
_audit_update_record
;
2016-01-14 deposited with the CCDC.
2016-01-14 downloaded from the CCDC.
;
_cell_angle_alpha 70.446(2)
_cell_angle_beta 86.671(2)
_cell_angle_gamma 71.563(2)
_cell_formula_units_Z 1
_cell_length_a 9.749(1)
_cell_length_b 11.785(1)
_cell_length_c 14.738(2)
_cell_measurement_reflns_used 4958
_cell_measurement_temperature 295(1)
_cell_measurement_theta_max 27.10
_cell_measurement_theta_min 2.20
_cell_volume 1511.6(3)
_computing_cell_refinement 'Bruker SMART'
_computing_data_collection 'Bruker SMART'
_computing_data_reduction 'Bruker SAINT'
_computing_molecular_graphics 'Bruker SHELXTL'
_computing_publication_material 'Bruker SHELXTL'
_computing_structure_refinement 'SHELXL-97 (Sheldrick, 1997)'
_computing_structure_solution 'SHELXS-97 (Sheldrick, 1990)'
_diffrn_ambient_temperature 295(1)
_diffrn_measured_fraction_theta_full 0.978
_diffrn_measured_fraction_theta_max 0.978
_diffrn_measurement_device_type 'CCD area detector'
_diffrn_measurement_method 'phi and omega scans'
_diffrn_radiation_monochromator graphite
_diffrn_radiation_source 'fine-focus sealed tube'
_diffrn_radiation_type MoK\a
_diffrn_radiation_wavelength 0.71073
_diffrn_reflns_av_R_equivalents 0.0302
_diffrn_reflns_av_unetI/netI 0.0387
_diffrn_reflns_limit_h_max 12
_diffrn_reflns_limit_h_min -12
_diffrn_reflns_limit_k_max 14
_diffrn_reflns_limit_k_min -15
_diffrn_reflns_limit_l_max 18
_diffrn_reflns_limit_l_min -18
_diffrn_reflns_number 16120
_diffrn_reflns_theta_full 27.00
_diffrn_reflns_theta_max 27.00
_diffrn_reflns_theta_min 2.00
_exptl_absorpt_coefficient_mu 0.095
_exptl_absorpt_correction_T_max 0.9831
_exptl_absorpt_correction_T_min 0.9603
_exptl_absorpt_correction_type multi-scan
_exptl_absorpt_process_details 'Bruker SADABS V2.05'
_exptl_crystal_colour Yellow
_exptl_crystal_density_diffrn 1.241
_exptl_crystal_density_method 'not measured'
_exptl_crystal_description shapeless
_exptl_crystal_F_000 593
_exptl_crystal_size_max 0.43
_exptl_crystal_size_mid 0.32
_exptl_crystal_size_min 0.18
_refine_diff_density_max 0.956
_refine_diff_density_min -0.280
_refine_diff_density_rms 0.072
_refine_ls_extinction_method none
_refine_ls_goodness_of_fit_ref 1.056
_refine_ls_hydrogen_treatment constr
_refine_ls_matrix_type full
_refine_ls_number_parameters 412
_refine_ls_number_reflns 6446
_refine_ls_number_restraints 0
_refine_ls_restrained_S_all 1.056
_refine_ls_R_factor_all 0.0956
_refine_ls_R_factor_gt 0.0744
_refine_ls_shift/su_max 0.012
_refine_ls_shift/su_mean 0.001
_refine_ls_structure_factor_coef Fsqd
_refine_ls_weighting_details 'calc w=1/[\s^2^(Fo^2^)+(0.1502P)^2^+0.1535P] where P=(Fo^2^+2Fc^2^)/3'
_refine_ls_weighting_scheme calc
_refine_ls_wR_factor_gt 0.2160
_refine_ls_wR_factor_ref 0.2343
_reflns_number_gt 4633
_reflns_number_total 6446
_reflns_threshold_expression >2sigma(I)
_cod_data_source_file c5dt04171f1.cif
_cod_data_source_block maayan39a
_cod_depositor_comments
;
The following automatic conversions were performed:

'_symmetry_cell_setting' value 'Triclinic' changed to 'triclinic'
according to
/usr/data/users/saulius/crontab/automatic-downloads/rss-feeds/RSC/lib/dictionaries/cif_core.dic
dictionary named 'cif_core.dic' version 2.4.2 from 2011-04-26.

Automatic conversion script
Id: cif_fix_values 4268 2015-11-12 08:31:59Z antanas 

 Adding full bibliography for 7037990--7037995.cif.
;
_cod_original_cell_volume 1511.5(3)
_cod_original_sg_symbol_H-M P-1
_cod_database_code 7037994

loop_
_symmetry_equiv_pos_as_xyz
'x, y, z'
'-x, -y, -z'

loop_
_atom_site_label
_atom_site_type_symbol
_atom_site_fract_x
_atom_site_fract_y
_atom_site_fract_z
_atom_site_U_iso_or_equiv
_atom_site_adp_type
_atom_site_occupancy
_atom_site_symmetry_multiplicity
_atom_site_calc_flag
_atom_site_refinement_flags
C1 C 0.6741(2) 0.37299(19) 0.29005(13) 0.0336(5) Uani 1 1 d .
C2 C 0.7757(2) 0.25304(19) 0.31526(13) 0.0318(4) Uani 1 1 d .
C3 C 0.8196(2) 0.18576(18) 0.41175(13) 0.0306(4) Uani 1 1 d .
H3 H 0.8880 0.1054 0.4298 0.037 Uiso 1 1 calc R
C4 C 0.7596(2) 0.24063(18) 0.48032(13) 0.0306(4) Uani 1 1 d .
C5 C 0.6552(2) 0.3624(2) 0.45354(14) 0.0353(5) Uani 1 1 d .
C6 C 0.6109(2) 0.4300(2) 0.35655(15) 0.0377(5) Uani 1 1 d .
H6 H 0.5417 0.5099 0.3377 0.045 Uiso 1 1 calc R
C7 C 0.7058(2) 0.3318(2) 0.14823(14) 0.0373(5) Uani 1 1 d .
C8 C 0.5931(2) 0.2731(2) 0.13932(15) 0.0405(5) Uani 1 1 d .
C9 C 0.4553(3) 0.3346(3) 0.09480(18) 0.0523(6) Uani 1 1 d .
H9 H 0.4236 0.4220 0.0635 0.063 Uiso 1 1 calc R
C10 C 0.3665(3) 0.2620(4) 0.0985(2) 0.0714(9) Uani 1 1 d .
H10 H 0.2741 0.3014 0.0687 0.086 Uiso 1 1 calc R
C11 C 0.4123(4) 0.1315(3) 0.1458(3) 0.0742(9) Uani 1 1 d .
H11 H 0.3499 0.0851 0.1484 0.089 Uiso 1 1 calc R
C12 C 0.5500(3) 0.0704(3) 0.1890(2) 0.0610(7) Uani 1 1 d .
H12 H 0.5824 -0.0172 0.2192 0.073 Uiso 1 1 calc R
C13 C 0.6385(3) 0.1428(2) 0.18606(16) 0.0435(5) Uani 1 1 d .
C14 C 0.7860(3) 0.1020(2) 0.23029(14) 0.0402(5) Uani 1 1 d .
C15 C 0.8221(2) 0.2206(2) 0.22539(14) 0.0360(5) Uani 1 1 d .
C16 C 0.8011(2) 0.17755(19) 0.58633(14) 0.0344(5) Uani 1 1 d .
C17 C 0.6700(3) 0.1615(2) 0.64807(15) 0.0392(5) Uani 1 1 d .
C18 C 0.6743(3) 0.2083(2) 0.72898(15) 0.0430(6) Uani 1 1 d .
C19 C 0.5864(4) 0.2054(3) 0.8069(2) 0.0645(8) Uani 1 1 d .
H19 H 0.5143 0.1672 0.8150 0.077 Uiso 1 1 calc R
C20 C 0.6076(4) 0.2594(4) 0.8711(2) 0.0780(10) Uani 1 1 d .
H20 H 0.5489 0.2585 0.9232 0.094 Uiso 1 1 calc R
C21 C 0.7151(4) 0.3154(3) 0.8600(2) 0.0786(10) Uani 1 1 d .
H21 H 0.7280 0.3511 0.9051 0.094 Uiso 1 1 calc R
C22 C 0.8038(4) 0.3194(3) 0.7831(2) 0.0645(8) Uani 1 1 d .
H22 H 0.8755 0.3579 0.7755 0.077 Uiso 1 1 calc R
C23 C 0.7823(3) 0.2640(2) 0.71742(16) 0.0431(6) Uani 1 1 d .
C24 C 0.8578(2) 0.2587(2) 0.62869(16) 0.0406(5) Uani 1 1 d .
C25 C 0.5940(5) 0.7969(6) 0.6135(4) 0.1175(18) Uani 1 1 d .
H25A H 0.5156 0.8097 0.5708 0.176 Uiso 1 1 calc R
H25B H 0.5839 0.8745 0.6250 0.176 Uiso 1 1 calc R
H25C H 0.5922 0.7319 0.6735 0.176 Uiso 1 1 calc R
C26 C 0.7399(6) 0.8692(5) 0.4865(4) 0.1162(16) Uani 1 1 d .
H26A H 0.8385 0.8591 0.4694 0.174 Uiso 1 1 calc R
H26B H 0.7023 0.9441 0.5044 0.174 Uiso 1 1 calc R
H26C H 0.6828 0.8772 0.4325 0.174 Uiso 1 1 calc R
C27 C 0.7355(5) 0.6554(5) 0.5313(4) 0.1076(14) Uani 1 1 d .
H27A H 0.6579 0.6862 0.4833 0.161 Uiso 1 1 calc R
H27B H 0.7234 0.5845 0.5832 0.161 Uiso 1 1 calc R
H27C H 0.8263 0.6292 0.5031 0.161 Uiso 1 1 calc R
C28 C 0.8584(7) 0.7257(8) 0.6334(4) 0.169(3) Uani 1 1 d .
H28A H 0.8370 0.6859 0.6985 0.253 Uiso 1 1 calc R
H28B H 0.8791 0.8018 0.6287 0.253 Uiso 1 1 calc R
H28C H 0.9410 0.6686 0.6155 0.253 Uiso 1 1 calc R
C29 C 0.7983(11) 0.6750(10) 0.1593(6) 0.101(3) Uani 0.50 1 d P
H29A H 0.7554 0.6109 0.1599 0.121 Uiso 0.50 1 calc PR
H29B H 0.7322 0.7558 0.1202 0.121 Uiso 0.50 1 calc PR
C30 C 0.7953(11) 0.6777(14) 0.2526(8) 0.136(4) Uani 0.50 1 d P
H30A H 0.8302 0.5925 0.2970 0.204 Uiso 0.50 1 calc PR
H30B H 0.6977 0.7174 0.2660 0.204 Uiso 0.50 1 calc PR
H30C H 0.8558 0.7249 0.2594 0.204 Uiso 0.50 1 calc PR
C31 C 0.948(2) 0.9492(12) -0.0398(9) 0.164(7) Uani 0.50 1 d P
C32 C 0.932(3) 0.9906(16) 0.0353(9) 0.276(17) Uani 0.50 1 d P
F1 F 0.9773(5) 0.4254(5) 0.1068(4) 0.0887(12) Uani 0.50 1 d P
N1 N 0.7339(3) 0.7573(3) 0.56872(19) 0.0666(7) Uani 1 1 d .
O1 O 0.64174(18) 0.42944(14) 0.19258(10) 0.0420(4) Uani 1 1 d .
O2 O 0.75456(19) 0.38538(17) 0.06100(10) 0.0480(4) Uani 1 1 d .
H1O2 H 0.8215 0.4223 0.0720 0.072 Uiso 1 1 d R
O3 O 0.8654(2) -0.00579(16) 0.26612(13) 0.0592(5) Uani 1 1 d .
O4 O 0.96864(18) 0.20684(19) 0.20742(12) 0.0551(5) Uani 1 1 d .
H1O4 H 0.9794 0.2816 0.1792 0.083 Uiso 1 1 d R
O5 O 0.60332(18) 0.40587(15) 0.52483(11) 0.0482(5) Uani 1 1 d .
H1O5 H 0.5000 0.5000 0.5000 0.15(3) Uiso 1 2 d S
O6 O 0.9033(2) 0.05585(15) 0.60289(11) 0.0543(5) Uani 1 1 d .
H1O6 H 0.9539 0.0293 0.6561 0.081 Uiso 1 1 d R
O7 O 0.5838(2) 0.1136(2) 0.63363(14) 0.0641(5) Uani 1 1 d .
O8 O 0.9500(2) 0.3059(2) 0.59504(15) 0.0632(5) Uani 1 1 d .
O9 O 0.9146(6) 0.6552(6) 0.1122(4) 0.0921(16) Uani 0.50 1 d P
H9O H 0.9624 0.5771 0.1338 0.138 Uiso 0.50 1 d PR
O10 O 0.9364(6) 0.8484(6) -0.0516(4) 0.0961(17) Uani 0.50 1 d P
H10O H 0.9241 0.7977 0.0021 0.144 Uiso 0.50 1 d PR
O1W O 0.9249(12) 0.5240(10) 0.0561(6) 0.157(3) Uani 0.50 1 d P

loop_
_atom_site_aniso_label
_atom_site_aniso_U_11
_atom_site_aniso_U_22
_atom_site_aniso_U_33
_atom_site_aniso_U_23
_atom_site_aniso_U_13
_atom_site_aniso_U_12
C1 0.0394(11) 0.0336(10) 0.0220(9) -0.0075(8) -0.0012(8) -0.0053(9)
C2 0.0328(10) 0.0346(10) 0.0238(9) -0.0121(8) 0.0017(7) -0.0026(8)
C3 0.0287(9) 0.0290(9) 0.0280(9) -0.0125(8) -0.0019(7) 0.0027(7)
C4 0.0310(10) 0.0307(10) 0.0242(9) -0.0112(8) -0.0024(7) 0.0013(8)
C5 0.0356(11) 0.0353(11) 0.0282(10) -0.0154(8) -0.0003(8) 0.0031(8)
C6 0.0412(11) 0.0303(10) 0.0313(10) -0.0117(8) -0.0023(9) 0.0046(8)
C7 0.0421(12) 0.0380(11) 0.0247(10) -0.0111(8) 0.0020(8) -0.0024(9)
C8 0.0411(12) 0.0467(12) 0.0251(10) -0.0108(9) -0.0002(8) -0.0035(10)
C9 0.0475(14) 0.0555(14) 0.0415(13) -0.0107(11) -0.0039(11) -0.0043(12)
C10 0.0453(15) 0.095(2) 0.0679(19) -0.0248(17) -0.0111(14) -0.0144(16)
C11 0.070(2) 0.082(2) 0.078(2) -0.0211(18) -0.0077(17) -0.0365(18)
C12 0.0695(18) 0.0566(16) 0.0548(15) -0.0125(13) -0.0083(13) -0.0215(14)
C13 0.0485(13) 0.0425(12) 0.0343(11) -0.0144(9) -0.0027(10) -0.0047(10)
C14 0.0483(12) 0.0384(11) 0.0250(9) -0.0129(8) -0.0044(9) 0.0016(10)
C15 0.0355(11) 0.0427(11) 0.0225(9) -0.0128(8) -0.0003(8) -0.0003(9)
C16 0.0357(10) 0.0330(10) 0.0264(9) -0.0148(8) -0.0041(8) 0.0061(8)
C17 0.0501(13) 0.0369(11) 0.0268(10) -0.0108(8) 0.0013(9) -0.0086(10)
C18 0.0529(14) 0.0426(12) 0.0278(10) -0.0160(9) 0.0024(9) -0.0027(10)
C19 0.080(2) 0.0723(18) 0.0438(14) -0.0267(13) 0.0213(14) -0.0231(16)
C20 0.103(3) 0.089(2) 0.0428(15) -0.0389(16) 0.0221(16) -0.016(2)
C21 0.112(3) 0.082(2) 0.0470(15) -0.0467(16) -0.0021(16) -0.009(2)
C22 0.0730(19) 0.078(2) 0.0523(16) -0.0395(15) -0.0082(13) -0.0157(16)
C23 0.0496(13) 0.0444(12) 0.0313(11) -0.0193(9) -0.0057(9) -0.0009(10)
C24 0.0334(11) 0.0481(12) 0.0371(11) -0.0205(10) -0.0059(9) -0.0004(10)
C25 0.095(3) 0.188(5) 0.123(4) -0.094(4) 0.056(3) -0.079(3)
C26 0.123(4) 0.099(3) 0.124(4) -0.027(3) 0.038(3) -0.047(3)
C27 0.098(3) 0.104(3) 0.144(4) -0.067(3) 0.014(3) -0.036(3)
C28 0.116(4) 0.267(9) 0.123(4) -0.026(5) -0.043(4) -0.093(5)
C29 0.120(7) 0.140(8) 0.089(6) -0.051(5) 0.016(5) -0.091(6)
C30 0.084(6) 0.221(13) 0.128(8) -0.069(9) 0.000(6) -0.071(8)
C31 0.30(2) 0.096(8) 0.094(8) -0.052(6) -0.002(10) -0.032(10)
C32 0.50(4) 0.132(12) 0.079(8) -0.058(9) -0.042(14) 0.086(18)
F1 0.071(3) 0.096(3) 0.115(4) -0.039(3) 0.019(2) -0.047(2)
N1 0.0583(14) 0.0893(18) 0.0661(15) -0.0312(14) 0.0122(12) -0.0379(14)
O1 0.0558(10) 0.0341(8) 0.0237(7) -0.0075(6) -0.0033(6) 0.0012(7)
O2 0.0576(10) 0.0566(10) 0.0234(7) -0.0095(7) 0.0041(7) -0.0140(8)
O3 0.0711(12) 0.0390(9) 0.0539(10) -0.0171(8) -0.0217(9) 0.0067(8)
O4 0.0364(9) 0.0760(12) 0.0417(9) -0.0182(9) 0.0063(7) -0.0051(8)
O5 0.0533(10) 0.0443(9) 0.0304(8) -0.0202(7) -0.0036(7) 0.0161(7)
O6 0.0635(11) 0.0428(9) 0.0338(8) -0.0180(7) -0.0173(7) 0.0226(8)
O7 0.0796(14) 0.0810(14) 0.0523(11) -0.0311(10) 0.0140(10) -0.0455(12)
O8 0.0518(11) 0.0863(14) 0.0656(12) -0.0367(11) 0.0080(9) -0.0294(11)
O9 0.082(3) 0.142(5) 0.085(3) -0.055(3) 0.020(3) -0.063(3)
O10 0.107(4) 0.118(4) 0.064(3) -0.051(3) 0.022(3) -0.018(3)
O1W 0.174(8) 0.172(8) 0.135(7) -0.016(6) 0.044(6) -0.114(7)

loop_
_atom_type_symbol
_atom_type_description
_atom_type_scat_dispersion_real
_atom_type_scat_dispersion_imag
_atom_type_scat_source
C C 0.0033 0.0016 'International Tables Vol C Tables 4.2.6.8 and 6.1.1.4'
H H 0.0000 0.0000 'International Tables Vol C Tables 4.2.6.8 and 6.1.1.4'
N N 0.0061 0.0033 'International Tables Vol C Tables 4.2.6.8 and 6.1.1.4'
O O 0.0106 0.0060 'International Tables Vol C Tables 4.2.6.8 and 6.1.1.4'
F F 0.0171 0.0103 'International Tables Vol C Tables 4.2.6.8 and 6.1.1.4'

loop_
_geom_angle_atom_site_label_1
_geom_angle_atom_site_label_2
_geom_angle_atom_site_label_3
_geom_angle
_geom_angle_site_symmetry_1
_geom_angle_site_symmetry_3
O1 C1 C6 123.12(18) . .
O1 C1 C2 113.67(17) . .
C6 C1 C2 123.21(18) . .
C1 C2 C3 119.60(17) . .
C1 C2 C15 109.21(17) . .
C3 C2 C15 131.17(17) . .
C4 C3 C2 118.74(17) . .
C4 C3 H3 120.6 . .
C2 C3 H3 120.6 . .
C3 C4 C5 120.97(17) . .
C3 C4 C16 123.22(16) . .
C5 C4 C16 115.81(16) . .
O5 C5 C6 123.49(18) . .
O5 C5 C4 116.22(17) . .
C6 C5 C4 120.29(17) . .
C1 C6 C5 117.19(18) . .
C1 C6 H6 121.4 . .
C5 C6 H6 121.4 . .
O2 C7 O1 109.14(17) . .
O2 C7 C8 111.96(17) . .
O1 C7 C8 108.49(17) . .
O2 C7 C15 116.77(18) . .
O1 C7 C15 106.22(15) . .
C8 C7 C15 103.81(17) . .
C13 C8 C9 120.3(2) . .
C13 C8 C7 112.04(19) . .
C9 C8 C7 127.6(2) . .
C10 C9 C8 117.9(3) . .
C10 C9 H9 121.0 . .
C8 C9 H9 121.0 . .
C9 C10 C11 121.5(3) . .
C9 C10 H10 119.2 . .
C11 C10 H10 119.2 . .
C12 C11 C10 120.4(3) . .
C12 C11 H11 119.8 . .
C10 C11 H11 119.8 . .
C11 C12 C13 118.2(3) . .
C11 C12 H12 120.9 . .
C13 C12 H12 120.9 . .
C12 C13 C8 121.6(2) . .
C12 C13 C14 128.8(2) . .
C8 C13 C14 109.5(2) . .
O3 C14 C13 127.3(2) . .
O3 C14 C15 124.8(2) . .
C13 C14 C15 107.90(18) . .
O4 C15 C2 113.75(17) . .
O4 C15 C14 111.26(18) . .
C2 C15 C14 109.38(17) . .
O4 C15 C7 117.04(18) . .
C2 C15 C7 100.63(15) . .
C14 C15 C7 103.84(17) . .
O6 C16 C4 109.73(15) . .
O6 C16 C24 111.35(17) . .
C4 C16 C24 112.52(18) . .
O6 C16 C17 108.03(18) . .
C4 C16 C17 112.78(17) . .
C24 C16 C17 102.18(16) . .
O7 C17 C18 126.9(2) . .
O7 C17 C16 125.03(19) . .
C18 C17 C16 107.97(19) . .
C23 C18 C19 120.5(2) . .
C23 C18 C17 110.0(2) . .
C19 C18 C17 129.4(3) . .
C20 C19 C18 118.9(3) . .
C20 C19 H19 120.6 . .
C18 C19 H19 120.6 . .
C19 C20 C21 120.9(3) . .
C19 C20 H20 119.6 . .
C21 C20 H20 119.6 . .
C20 C21 C22 121.2(3) . .
C20 C21 H21 119.4 . .
C22 C21 H21 119.4 . .
C21 C22 C23 117.9(3) . .
C21 C22 H22 121.0 . .
C23 C22 H22 121.0 . .
C18 C23 C22 120.5(2) . .
C18 C23 C24 110.6(2) . .
C22 C23 C24 128.8(3) . .
O8 C24 C23 127.0(2) . .
O8 C24 C16 125.0(2) . .
C23 C24 C16 108.1(2) . .
N1 C25 H25A 109.5 . .
N1 C25 H25B 109.5 . .
H25A C25 H25B 109.5 . .
N1 C25 H25C 109.5 . .
H25A C25 H25C 109.5 . .
H25B C25 H25C 109.5 . .
N1 C26 H26A 109.5 . .
N1 C26 H26B 109.5 . .
H26A C26 H26B 109.5 . .
N1 C26 H26C 109.5 . .
H26A C26 H26C 109.5 . .
H26B C26 H26C 109.5 . .
N1 C27 H27A 109.5 . .
N1 C27 H27B 109.5 . .
H27A C27 H27B 109.5 . .
N1 C27 H27C 109.5 . .
H27A C27 H27C 109.5 . .
H27B C27 H27C 109.5 . .
N1 C28 H28A 109.5 . .
N1 C28 H28B 109.5 . .
H28A C28 H28B 109.5 . .
N1 C28 H28C 109.5 . .
H28A C28 H28C 109.5 . .
H28B C28 H28C 109.5 . .
O9 C29 C30 124.1(8) . .
O9 C29 H29A 106.3 . .
C30 C29 H29A 106.3 . .
O9 C29 H29B 106.3 . .
C30 C29 H29B 106.3 . .
H29A C29 H29B 106.4 . .
C29 C30 H30A 109.5 . .
C29 C30 H30B 109.5 . .
H30A C30 H30B 109.5 . .
C29 C30 H30C 109.5 . .
H30A C30 H30C 109.5 . .
H30B C30 H30C 109.5 . .
O10 C31 C32 133.4(17) . .
O10 C31 C32 139.0(16) . 2_775
C32 C31 C32 69(2) . 2_775
C31 C32 C31 111(2) . 2_775
C31 C32 C32 61.8(10) . 2_775
C31 C32 C32 49(2) 2_775 2_775
C28 N1 C27 114.0(5) . .
C28 N1 C26 105.7(4) . .
C27 N1 C26 108.5(3) . .
C28 N1 C25 112.3(4) . .
C27 N1 C25 109.5(3) . .
C26 N1 C25 106.5(4) . .
C1 O1 C7 107.06(15) . .
C7 O2 H1O2 107.1 . .
C15 O4 H1O4 109.9 . .
C5 O5 H1O5 113.27 . .
C16 O6 H1O6 112.2 . .
C29 O9 H9O 108.6 . .
C31 O10 H10O 109.6 . .

loop_
_geom_bond_atom_site_label_1
_geom_bond_atom_site_label_2
_geom_bond_distance
_geom_bond_site_symmetry_2
C1 O1 1.373(2) .
C1 C6 1.378(3) .
C1 C2 1.386(3) .
C2 C3 1.391(3) .
C2 C15 1.505(3) .
C3 C4 1.382(3) .
C3 H3 0.9300 .
C4 C5 1.413(3) .
C4 C16 1.504(3) .
C5 O5 1.325(2) .
C5 C6 1.398(3) .
C6 H6 0.9300 .
C7 O2 1.361(3) .
C7 O1 1.464(3) .
C7 C8 1.504(3) .
C7 C15 1.583(3) .
C8 C13 1.388(3) .
C8 C9 1.389(3) .
C9 C10 1.384(4) .
C9 H9 0.9300 .
C10 C11 1.392(5) .
C10 H10 0.9300 .
C11 C12 1.380(5) .
C11 H11 0.9300 .
C12 C13 1.383(4) .
C12 H12 0.9300 .
C13 C14 1.478(3) .
C14 O3 1.212(3) .
C14 C15 1.525(3) .
C15 O4 1.406(3) .
C16 O6 1.414(2) .
C16 C24 1.544(3) .
C16 C17 1.549(3) .
C17 O7 1.213(3) .
C17 C18 1.480(3) .
C18 C23 1.382(4) .
C18 C19 1.390(3) .
C19 C20 1.362(5) .
C19 H19 0.9300 .
C20 C21 1.380(6) .
C20 H20 0.9300 .
C21 C22 1.382(5) .
C21 H21 0.9300 .
C22 C23 1.393(3) .
C22 H22 0.9300 .
C23 C24 1.473(3) .
C24 O8 1.202(3) .
C25 N1 1.487(5) .
C25 H25A 0.9600 .
C25 H25B 0.9600 .
C25 H25C 0.9600 .
C26 N1 1.477(5) .
C26 H26A 0.9600 .
C26 H26B 0.9600 .
C26 H26C 0.9600 .
C27 N1 1.475(5) .
C27 H27A 0.9600 .
C27 H27B 0.9600 .
C27 H27C 0.9600 .
C28 N1 1.460(5) .
C28 H28A 0.9600 .
C28 H28B 0.9600 .
C28 H28C 0.9600 .
C29 O9 1.293(10) .
C29 C30 1.383(13) .
C29 H29A 0.9700 .
C29 H29B 0.9700 .
C30 H30A 0.9600 .
C30 H30B 0.9600 .
C30 H30C 0.9600 .
C31 O10 1.296(14) .
C31 C32 1.334(18) .
C31 C32 1.56(4) 2_775
C32 C31 1.56(4) 2_775
C32 C32 1.66(6) 2_775
O2 H1O2 0.9378 .
O4 H1O4 0.8771 .
O5 H1O5 1.2014 .
O6 H1O6 0.8596 .
O9 H9O 0.8461 .
O10 H10O 0.8451 .

loop_
_geom_hbond_atom_site_label_D
_geom_hbond_atom_site_label_H
_geom_hbond_atom_site_label_A
_geom_hbond_distance_DH
_geom_hbond_distance_HA
_geom_hbond_distance_DA
_geom_hbond_angle_DHA
_geom_hbond_site_symmetry_A
O10 H10O O9 0.85 1.93 2.761(8) 168.0 .
O9 H9O F1 0.85 1.92 2.610(8) 138.0 .
O6 H1O6 O3 0.86 2.05 2.839(3) 152.0 2_756
O4 H1O4 F1 0.88 1.67 2.531(6) 167.8 .
O2 H1O2 F1 0.94 1.65 2.535(5) 156.6 .
